data_4104541
loop_
_publ_author_name
'Margaret M. Flook'
'Annie J. Jiang'
'Richard R. Schrock'
'Amir H. Hoveyda'

_publ_section_title
;
 Z-Selective Olefin Metathesis Processes Catalyzed by a Molybdenum
 Hexaisopropylterphenoxide Monopyrrolide Complex
;
_journal_name_full 'Journal of the American Chemical Society'
_journal_page_first 7962
_journal_page_last 7963
_journal_paper_doi 10.1021/ja902738u
_journal_volume 131
_journal_year 2009
_chemical_formula_sum 'C55 H76 N2 O W'
_chemical_formula_weight 965.03
_chemical_name_systematic
; 
 ? 
;
_space_group_IT_number 2
_symmetry_cell_setting triclinic
_symmetry_space_group_name_Hall '-P 1'
_symmetry_space_group_name_H-M 'P -1'
_atom_sites_solution_hydrogens geom
_atom_sites_solution_primary direct
_atom_sites_solution_secondary difmap
_audit_creation_method SHELXL-97
_cell_angle_alpha 92.188(4)
_cell_angle_beta 91.229(4)
_cell_angle_gamma 101.656(4)
_cell_formula_units_Z 2
_cell_length_a 8.702(2)
_cell_length_b 12.330(3)
_cell_length_c 23.758(6)
_cell_measurement_reflns_used 4818
_cell_measurement_temperature 100(2)
_cell_measurement_theta_max 26.71
_cell_measurement_theta_min 2.39
_cell_volume 2493.6(10)
_computing_cell_refinement 'SAINT 7.46A (Bruker-AXS, 2008)'
_computing_data_collection 'APEX2 3.0 (Bruker-AXS, 2008)'
_computing_data_reduction 'SAINT 7.46A (Bruker-AXS, 2008)'
_computing_molecular_graphics 'Bruker SHELXTL'
_computing_publication_material 'Bruker SHELXTL'
_computing_structure_refinement 'SHELXL-97 (Sheldrick, 2008)'
_computing_structure_solution 'SHELXS-97 (Sheldrick, 2008)'
_diffrn_ambient_temperature 100(2)
_diffrn_detector_area_resol_mean 8.3
_diffrn_measured_fraction_theta_full 0.967
_diffrn_measured_fraction_theta_max 0.967
_diffrn_measurement_device_type 'Bruker Smart APEX CCD'
_diffrn_measurement_method 'omega and phi scans'
_diffrn_radiation_monochromator graphite
_diffrn_radiation_source 'fine-focus sealed tube'
_diffrn_radiation_type MoK\a
_diffrn_radiation_wavelength 0.71073
_diffrn_reflns_av_R_equivalents 0.0985
_diffrn_reflns_av_sigmaI/netI 0.0979
_diffrn_reflns_limit_h_max 10
_diffrn_reflns_limit_h_min -11
_diffrn_reflns_limit_k_max 15
_diffrn_reflns_limit_k_min -15
_diffrn_reflns_limit_l_max 30
_diffrn_reflns_limit_l_min 0
_diffrn_reflns_number 10594
_diffrn_reflns_theta_full 27.06
_diffrn_reflns_theta_max 27.06
_diffrn_reflns_theta_min 1.69
_exptl_absorpt_coefficient_mu 2.354
_exptl_absorpt_correction_T_max 0.9117
_exptl_absorpt_correction_T_min 0.4172
_exptl_absorpt_correction_type multi-scan
_exptl_absorpt_process_details 'SADABS (Sheldrick, 2008)'
_exptl_crystal_colour colourless
_exptl_crystal_density_diffrn 1.285
_exptl_crystal_density_method 'not measured'
_exptl_crystal_description needle
_exptl_crystal_F_000 1004
_exptl_crystal_size_max 0.45
_exptl_crystal_size_mid 0.09
_exptl_crystal_size_min 0.04
_refine_diff_density_max 3.581
_refine_diff_density_min -4.665
_refine_diff_density_rms 0.230
_refine_ls_extinction_method none
_refine_ls_goodness_of_fit_ref 1.025
_refine_ls_hydrogen_treatment mixed
_refine_ls_matrix_type full
_refine_ls_number_parameters 601
_refine_ls_number_reflns 10597
_refine_ls_number_restraints 1432
_refine_ls_restrained_S_all 0.970
_refine_ls_R_factor_all 0.0822
_refine_ls_R_factor_gt 0.0672
_refine_ls_shift/su_max 0.001
_refine_ls_shift/su_mean 0.000
_refine_ls_structure_factor_coef Fsqd
_refine_ls_weighting_details 'calc w=1/[\s^2^(Fo^2^)+(0.1073P)^2^+4.3528P] where P=(Fo^2^+2Fc^2^)/3'
_refine_ls_weighting_scheme calc
_refine_ls_wR_factor_gt 0.1587
_refine_ls_wR_factor_ref 0.1684
_reflns_number_gt 9156
_reflns_number_total 10597
_reflns_threshold_expression >2sigma(I)
_cod_data_source_file ja902738u_si_001.cif
_cod_data_source_block 09097
_cod_original_cell_volume 2493.7(11)
_cod_database_code 4104541

loop_
_symmetry_equiv_pos_as_xyz
'x, y, z'
'-x, -y, -z'

loop_
_atom_site_label
_atom_site_type_symbol
_atom_site_fract_x
_atom_site_fract_y
_atom_site_fract_z
_atom_site_U_iso_or_equiv
_atom_site_adp_type
_atom_site_occupancy
_atom_site_symmetry_multiplicity
_atom_site_calc_flag
_atom_site_refinement_flags
_atom_site_disorder_assembly
_atom_site_disorder_group
C1 C 0.1212(11) 0.8320(8) 0.2963(4) 0.0285(16) Uani 1 1 d DU . .
H1A H 0.175(9) 0.861(8) 0.333(2) 0.034 Uiso 1 1 d D . .
H1B H 0.017(6) 0.791(7) 0.308(4) 0.034 Uiso 1 1 d D . .
C2 C 0.0708(11) 0.9387(9) 0.2678(4) 0.0281(17) Uani 1 1 d DU . .
H2A H 0.098(10) 0.997(6) 0.298(3) 0.034 Uiso 1 1 d D . .
H2B H -0.046(3) 0.916(8) 0.269(4) 0.034 Uiso 1 1 d D . .
C3 C 0.1588(11) 0.9772(8) 0.2118(4) 0.0262(15) Uani 1 1 d DU . .
H3A H 0.219(10) 1.054(3) 0.212(4) 0.031 Uiso 1 1 d D . .
H3B H 0.096(10) 0.966(7) 0.176(2) 0.031 Uiso 1 1 d D . .
W1 W 0.26919(4) 0.85150(3) 0.230499(15) 0.01879(11) Uani 1 1 d U . .
O1 O 0.4131(7) 0.9608(5) 0.2804(2) 0.0191(11) Uani 1 1 d DU . .
C31 C 0.5404(9) 1.0209(6) 0.3068(3) 0.0159(13) Uani 1 1 d DU A .
C32 C 0.6208(9) 1.1191(6) 0.2830(3) 0.0204(14) Uani 1 1 d DU . .
C37 C 0.5621(13) 1.1717(8) 0.2330(5) 0.0178(14) Uani 0.587(15) 1 d PDU A 1
C38 C 0.4447(18) 1.2347(13) 0.2418(6) 0.0188(14) Uani 0.587(15) 1 d PDU A 1
C43 C 0.382(3) 1.253(2) 0.3002(7) 0.0224(19) Uani 0.587(15) 1 d PDU A 1
H43 H 0.3989 1.1898 0.3234 0.027 Uiso 0.587(15) 1 calc PR A 1
C44 C 0.476(5) 1.360(4) 0.3289(17) 0.032(4) Uani 0.587(15) 1 d PDU A 1
H44A H 0.4354 1.3701 0.3666 0.048 Uiso 0.587(15) 1 calc PR A 1
H44B H 0.4650 1.4231 0.3063 0.048 Uiso 0.587(15) 1 calc PR A 1
H44C H 0.5867 1.3556 0.3322 0.048 Uiso 0.587(15) 1 calc PR A 1
C45 C 0.207(3) 1.254(4) 0.3004(9) 0.024(4) Uani 0.587(15) 1 d PDU A 1
H45A H 0.1751 1.2646 0.3392 0.035 Uiso 0.587(15) 1 calc PR A 1
H45B H 0.1470 1.1840 0.2840 0.035 Uiso 0.587(15) 1 calc PR A 1
H45C H 0.1867 1.3155 0.2781 0.035 Uiso 0.587(15) 1 calc PR A 1
C39 C 0.393(2) 1.2881(19) 0.1964(7) 0.022(2) Uani 0.587(15) 1 d PDU A 1
H39 H 0.3190 1.3340 0.2028 0.027 Uiso 0.587(15) 1 calc PR A 1
C40 C 0.446(2) 1.2761(16) 0.1423(7) 0.024(2) Uani 0.587(15) 1 d PDU A 1
C46 C 0.391(2) 1.3302(13) 0.0907(6) 0.032(2) Uani 0.587(15) 1 d PDU A 1
H46 H 0.4885 1.3675 0.0718 0.039 Uiso 0.587(15) 1 calc PR A 1
C47 C 0.299(2) 1.4197(13) 0.1049(7) 0.038(3) Uani 0.587(15) 1 d PDU A 1
H47A H 0.2696 1.4514 0.0700 0.057 Uiso 0.587(15) 1 calc PR A 1
H47B H 0.3643 1.4782 0.1290 0.057 Uiso 0.587(15) 1 calc PR A 1
H47C H 0.2043 1.3872 0.1246 0.057 Uiso 0.587(15) 1 calc PR A 1
C48 C 0.302(4) 1.243(2) 0.0484(12) 0.041(3) Uani 0.587(15) 1 d PDU A 1
H48A H 0.3661 1.1887 0.0392 0.061 Uiso 0.587(15) 1 calc PR A 1
H48B H 0.2784 1.2792 0.0141 0.061 Uiso 0.587(15) 1 calc PR A 1
H48C H 0.2038 1.2062 0.0647 0.061 Uiso 0.587(15) 1 calc PR A 1
C41 C 0.561(2) 1.2142(16) 0.1346(6) 0.022(2) Uani 0.587(15) 1 d PDU A 1
H41 H 0.6023 1.2084 0.0981 0.026 Uiso 0.587(15) 1 calc PR A 1
C42 C 0.620(2) 1.1597(17) 0.1787(6) 0.020(2) Uani 0.587(15) 1 d PDU A 1
C49 C 0.7527(19) 1.0972(16) 0.1670(9) 0.020(3) Uani 0.587(15) 1 d PDU A 1
H49 H 0.7696 1.0560 0.2013 0.024 Uiso 0.587(15) 1 calc PR A 1
C50 C 0.711(3) 1.013(3) 0.1175(14) 0.023(4) Uani 0.587(15) 1 d PDU A 1
H50A H 0.7980 0.9748 0.1115 0.034 Uiso 0.587(15) 1 calc PR A 1
H50B H 0.6929 1.0519 0.0834 0.034 Uiso 0.587(15) 1 calc PR A 1
H50C H 0.6160 0.9593 0.1256 0.034 Uiso 0.587(15) 1 calc PR A 1
C51 C 0.906(2) 1.179(2) 0.1562(17) 0.027(3) Uani 0.587(15) 1 d PDU A 1
H51A H 0.9897 1.1376 0.1490 0.041 Uiso 0.587(15) 1 calc PR A 1
H51B H 0.9361 1.2292 0.1893 0.041 Uiso 0.587(15) 1 calc PR A 1
H51C H 0.8918 1.2218 0.1234 0.041 Uiso 0.587(15) 1 calc PR A 1
C37A C 0.5477(17) 1.1683(11) 0.2344(7) 0.0178(14) Uani 0.413(15) 1 d PDU A 2
C38A C 0.434(2) 1.2335(17) 0.2461(8) 0.0188(14) Uani 0.413(15) 1 d PDU A 2
C43A C 0.391(4) 1.261(3) 0.3061(9) 0.0224(19) Uani 0.413(15) 1 d PDU A 2
H43A H 0.4235 1.2049 0.3307 0.027 Uiso 0.413(15) 1 calc PR A 2
C44A C 0.483(8) 1.375(5) 0.328(3) 0.032(4) Uani 0.413(15) 1 d PDU A 2
H44D H 0.4535 1.3902 0.3662 0.048 Uiso 0.413(15) 1 calc PR A 2
H44E H 0.4589 1.4320 0.3032 0.048 Uiso 0.413(15) 1 calc PR A 2
H44F H 0.5959 1.3756 0.3270 0.048 Uiso 0.413(15) 1 calc PR A 2
C45A C 0.216(4) 1.255(6) 0.3147(15) 0.024(4) Uani 0.413(15) 1 d PDU A 2
H45D H 0.1993 1.2748 0.3541 0.035 Uiso 0.413(15) 1 calc PR A 2
H45E H 0.1579 1.1797 0.3052 0.035 Uiso 0.413(15) 1 calc PR A 2
H45F H 0.1788 1.3072 0.2902 0.035 Uiso 0.413(15) 1 calc PR A 2
C39A C 0.367(3) 1.277(3) 0.2006(9) 0.022(2) Uani 0.413(15) 1 d PDU A 2
H39A H 0.2880 1.3187 0.2080 0.027 Uiso 0.413(15) 1 calc PR A 2
C40A C 0.408(3) 1.263(2) 0.1452(9) 0.024(2) Uani 0.413(15) 1 d PDU A 2
C46A C 0.334(3) 1.3148(18) 0.0965(9) 0.032(2) Uani 0.413(15) 1 d PDU A 2
H46A H 0.2413 1.3429 0.1106 0.039 Uiso 0.413(15) 1 calc PR A 2
C47A C 0.453(3) 1.4126(18) 0.0741(10) 0.038(3) Uani 0.413(15) 1 d PDU A 2
H47D H 0.4030 1.4455 0.0435 0.057 Uiso 0.413(15) 1 calc PR A 2
H47E H 0.5440 1.3860 0.0599 0.057 Uiso 0.413(15) 1 calc PR A 2
H47F H 0.4865 1.4686 0.1047 0.057 Uiso 0.413(15) 1 calc PR A 2
C48A C 0.279(6) 1.230(3) 0.0481(15) 0.041(3) Uani 0.413(15) 1 d PDU A 2
H48D H 0.2331 1.2650 0.0176 0.061 Uiso 0.413(15) 1 calc PR A 2
H48E H 0.2006 1.1685 0.0616 0.061 Uiso 0.413(15) 1 calc PR A 2
H48F H 0.3692 1.2010 0.0341 0.061 Uiso 0.413(15) 1 calc PR A 2
C41A C 0.521(3) 1.201(2) 0.1349(9) 0.022(2) Uani 0.413(15) 1 d PDU A 2
H41A H 0.5535 1.1916 0.0973 0.026 Uiso 0.413(15) 1 calc PR A 2
C42A C 0.591(3) 1.150(2) 0.1784(7) 0.020(2) Uani 0.413(15) 1 d PDU A 2
C49A C 0.718(3) 1.084(2) 0.1642(13) 0.020(3) Uani 0.413(15) 1 d PDU A 2
H49A H 0.7366 1.0418 0.1979 0.024 Uiso 0.413(15) 1 calc PR A 2
C50A C 0.667(4) 1.002(4) 0.114(2) 0.023(4) Uani 0.413(15) 1 d PDU A 2
H50D H 0.7500 0.9601 0.1071 0.034 Uiso 0.413(15) 1 calc PR A 2
H50E H 0.6487 1.0418 0.0809 0.034 Uiso 0.413(15) 1 calc PR A 2
H50F H 0.5702 0.9501 0.1233 0.034 Uiso 0.413(15) 1 calc PR A 2
C51A C 0.871(3) 1.165(4) 0.152(3) 0.027(3) Uani 0.413(15) 1 d PDU A 2
H51D H 0.9022 1.2164 0.1843 0.041 Uiso 0.413(15) 1 calc PR A 2
H51E H 0.8545 1.2064 0.1186 0.041 Uiso 0.413(15) 1 calc PR A 2
H51F H 0.9534 1.1230 0.1446 0.041 Uiso 0.413(15) 1 calc PR A 2
C33 C 0.7602(10) 1.1782(6) 0.3106(3) 0.0194(15) Uani 1 1 d DU A .
H33 H 0.8162 1.2438 0.2948 0.023 Uiso 1 1 calc R . .
C34 C 0.8168(10) 1.1421(7) 0.3603(3) 0.0231(16) Uani 1 1 d DU . .
H34 H 0.9122 1.1817 0.3776 0.028 Uiso 1 1 calc R A .
C35 C 0.7338(9) 1.0487(7) 0.3844(3) 0.0186(15) Uani 1 1 d DU A .
H35 H 0.7721 1.0252 0.4186 0.022 Uiso 1 1 calc R . .
C36 C 0.5925(9) 0.9871(6) 0.3589(3) 0.0165(13) Uani 1 1 d DU . .
C52 C 0.4949(8) 0.8933(6) 0.3895(2) 0.0180(13) Uani 1 1 d DU A .
C53 C 0.5417(9) 0.7905(6) 0.3935(3) 0.0185(13) Uani 1 1 d DU . .
C58 C 0.6959(9) 0.7684(7) 0.3704(3) 0.0214(15) Uani 1 1 d DU A .
H58 H 0.7435 0.8318 0.3472 0.026 Uiso 1 1 calc R . .
C59 C 0.6713(12) 0.6613(7) 0.3335(4) 0.0287(19) Uani 1 1 d DU . .
H59A H 0.7726 0.6506 0.3196 0.043 Uiso 1 1 calc R A .
H59B H 0.6006 0.6666 0.3015 0.043 Uiso 1 1 calc R . .
H59C H 0.6250 0.5984 0.3558 0.043 Uiso 1 1 calc R . .
C60 C 0.8114(10) 0.7600(8) 0.4192(4) 0.0250(18) Uani 1 1 d DU . .
H60A H 0.9095 0.7457 0.4040 0.037 Uiso 1 1 calc R A .
H60B H 0.7652 0.6992 0.4429 0.037 Uiso 1 1 calc R . .
H60C H 0.8331 0.8298 0.4419 0.037 Uiso 1 1 calc R . .
C54 C 0.4467(9) 0.7061(7) 0.4229(3) 0.0214(15) Uani 1 1 d DU A .
H54 H 0.4779 0.6370 0.4261 0.026 Uiso 1 1 calc R . .
C55 C 0.3092(9) 0.7214(6) 0.4474(3) 0.0214(14) Uani 1 1 d DU . .
C61 C 0.2063(11) 0.6265(7) 0.4770(4) 0.0289(18) Uani 1 1 d DU A .
H61 H 0.1093 0.6515 0.4891 0.035 Uiso 1 1 calc R . .
C62 C 0.1567(16) 0.5235(9) 0.4373(5) 0.054(3) Uani 1 1 d DU . .
H62A H 0.0924 0.4639 0.4577 0.081 Uiso 1 1 calc R A .
H62B H 0.2504 0.4992 0.4237 0.081 Uiso 1 1 calc R . .
H62C H 0.0956 0.5417 0.4051 0.081 Uiso 1 1 calc R . .
C63 C 0.2917(13) 0.5969(10) 0.5298(4) 0.047(3) Uani 1 1 d DU . .
H63A H 0.2242 0.5356 0.5480 0.071 Uiso 1 1 calc R A .
H63B H 0.3162 0.6616 0.5561 0.071 Uiso 1 1 calc R . .
H63C H 0.3893 0.5746 0.5190 0.071 Uiso 1 1 calc R . .
C56 C 0.2679(9) 0.8238(6) 0.4446(3) 0.0201(14) Uani 1 1 d DU A .
H56 H 0.1763 0.8353 0.4630 0.024 Uiso 1 1 calc R . .
C57 C 0.3560(9) 0.9109(6) 0.4157(3) 0.0209(14) Uani 1 1 d DU . .
C64 C 0.3063(9) 1.0234(6) 0.4134(3) 0.0213(15) Uani 1 1 d DU A .
H64 H 0.3202 1.0486 0.3740 0.026 Uiso 1 1 calc R . .
C65 C 0.4120(11) 1.1108(7) 0.4526(4) 0.0287(19) Uani 1 1 d DU . .
H65A H 0.3792 1.1819 0.4500 0.043 Uiso 1 1 calc R A .
H65B H 0.5213 1.1189 0.4414 0.043 Uiso 1 1 calc R . .
H65C H 0.4029 1.0871 0.4915 0.043 Uiso 1 1 calc R . .
C66 C 0.1345(9) 1.0186(8) 0.4279(4) 0.0266(18) Uani 1 1 d DU . .
H66A H 0.1102 1.0925 0.4253 0.040 Uiso 1 1 calc R A .
H66B H 0.1172 0.9936 0.4664 0.040 Uiso 1 1 calc R . .
H66C H 0.0661 0.9666 0.4014 0.040 Uiso 1 1 calc R . .
N2 N 0.4642(9) 0.7938(6) 0.2056(3) 0.0212(13) Uani 1 1 d U . .
C17 C 0.4651(11) 0.7134(8) 0.1621(4) 0.0246(16) Uani 1 1 d U . .
H17 H 0.3745 0.6735 0.1420 0.029 Uiso 1 1 calc R . .
C18 C 0.6151(12) 0.7008(8) 0.1531(4) 0.0297(19) Uani 1 1 d U . .
H18 H 0.6462 0.6522 0.1256 0.036 Uiso 1 1 calc R . .
C19 C 0.7159(11) 0.7732(7) 0.1920(4) 0.0239(17) Uani 1 1 d U . .
H19 H 0.8268 0.7824 0.1957 0.029 Uiso 1 1 calc R . .
C20 C 0.6228(10) 0.8266(8) 0.2228(4) 0.0238(18) Uani 1 1 d U . .
H20 H 0.6601 0.8798 0.2524 0.029 Uiso 1 1 calc R . .
N1 N 0.1470(9) 0.7553(6) 0.1834(3) 0.0200(13) Uani 1 1 d U . .
C11 C 0.0633(10) 0.6863(7) 0.1409(3) 0.0204(15) Uani 1 1 d U . .
C12 C 0.0832(11) 0.7169(8) 0.0831(3) 0.0227(15) Uani 1 1 d U . .
C13 C -0.0068(11) 0.6427(8) 0.0428(4) 0.0277(18) Uani 1 1 d U . .
H13 H -0.0001 0.6611 0.0044 0.033 Uiso 1 1 calc R . .
C14 C -0.1038(12) 0.5453(8) 0.0560(4) 0.0283(17) Uani 1 1 d U . .
H14 H -0.1609 0.4976 0.0270 0.034 Uiso 1 1 calc R . .
C15 C -0.1178(11) 0.5170(8) 0.1121(4) 0.0246(16) Uani 1 1 d U . .
H15 H -0.1844 0.4494 0.1213 0.030 Uiso 1 1 calc R . .
C16 C -0.0358(10) 0.5861(7) 0.1548(4) 0.0221(15) Uani 1 1 d U . .
C121 C 0.1887(12) 0.8231(8) 0.0672(4) 0.0290(17) Uani 1 1 d U . .
H121 H 0.2452 0.8597 0.1022 0.035 Uiso 1 1 calc R . .
C122 C 0.3120(14) 0.7980(10) 0.0258(5) 0.041(2) Uani 1 1 d U . .
H12A H 0.3733 0.7489 0.0431 0.062 Uiso 1 1 calc R . .
H12B H 0.3822 0.8673 0.0167 0.062 Uiso 1 1 calc R . .
H12C H 0.2590 0.7617 -0.0088 0.062 Uiso 1 1 calc R . .
C123 C 0.0950(14) 0.9025(9) 0.0424(5) 0.040(2) Uani 1 1 d U . .
H12D H 0.0533 0.8741 0.0049 0.059 Uiso 1 1 calc R . .
H12E H 0.1635 0.9755 0.0394 0.059 Uiso 1 1 calc R . .
H12F H 0.0080 0.9091 0.0670 0.059 Uiso 1 1 calc R . .
C161 C -0.0481(11) 0.5552(8) 0.2166(4) 0.0259(17) Uani 1 1 d U . .
H161 H -0.0472 0.6255 0.2392 0.031 Uiso 1 1 calc R . .
C162 C 0.0937(13) 0.5109(9) 0.2372(4) 0.034(2) Uani 1 1 d U . .
H16A H 0.0984 0.4422 0.2158 0.050 Uiso 1 1 calc R . .
H16B H 0.0840 0.4960 0.2773 0.050 Uiso 1 1 calc R . .
H16C H 0.1898 0.5660 0.2317 0.050 Uiso 1 1 calc R . .
C163 C -0.2027(12) 0.4739(8) 0.2301(4) 0.031(2) Uani 1 1 d U . .
H16D H -0.2928 0.5054 0.2188 0.047 Uiso 1 1 calc R . .
H16E H -0.2052 0.4620 0.2706 0.047 Uiso 1 1 calc R . .
H16F H -0.2076 0.4029 0.2094 0.047 Uiso 1 1 calc R . .

loop_
_atom_site_aniso_label
_atom_site_aniso_U_11
_atom_site_aniso_U_22
_atom_site_aniso_U_33
_atom_site_aniso_U_23
_atom_site_aniso_U_13
_atom_site_aniso_U_12
C1 0.021(4) 0.041(5) 0.021(3) -0.003(3) -0.001(3) 0.001(3)
C2 0.020(3) 0.041(5) 0.023(4) -0.011(3) -0.005(3) 0.008(3)
C3 0.024(4) 0.034(4) 0.020(4) -0.009(3) -0.011(3) 0.006(3)
W1 0.01737(16) 0.02795(17) 0.01017(14) -0.00182(14) -0.00262(9) 0.00328(15)
O1 0.023(2) 0.024(3) 0.010(3) 0.0028(19) 0.0002(19) 0.003(2)
C31 0.012(3) 0.020(3) 0.017(3) 0.001(2) 0.000(2) 0.005(2)
C32 0.018(3) 0.030(4) 0.013(3) 0.003(2) 0.002(2) 0.005(2)
C37 0.018(3) 0.020(3) 0.014(2) 0.001(2) -0.001(2) 0.002(3)
C38 0.021(3) 0.019(3) 0.015(3) 0.001(2) -0.001(3) 0.001(3)
C43 0.026(4) 0.026(4) 0.015(3) 0.000(3) 0.001(3) 0.006(3)
C44 0.031(5) 0.035(10) 0.026(5) -0.008(6) -0.001(4) 0.000(5)
C45 0.027(4) 0.027(5) 0.017(11) -0.003(11) -0.002(6) 0.008(4)
C39 0.020(5) 0.034(5) 0.015(3) 0.003(3) -0.001(3) 0.008(4)
C40 0.026(6) 0.032(4) 0.015(3) 0.003(3) -0.002(4) 0.008(4)
C46 0.038(7) 0.042(5) 0.018(4) 0.005(3) -0.009(5) 0.011(4)
C47 0.052(8) 0.041(5) 0.024(6) 0.012(4) -0.010(5) 0.015(4)
C48 0.044(10) 0.051(6) 0.027(4) -0.002(4) -0.017(5) 0.014(5)
C41 0.021(6) 0.031(5) 0.012(3) 0.001(3) -0.002(4) 0.004(5)
C42 0.020(5) 0.023(4) 0.014(2) 0.002(3) -0.001(3) 0.002(4)
C49 0.020(6) 0.027(5) 0.011(4) 0.001(3) 0.001(4) 0.002(5)
C50 0.025(12) 0.031(7) 0.012(5) -0.001(4) -0.005(9) 0.006(9)
C51 0.023(7) 0.029(7) 0.028(7) 0.002(5) 0.004(9) 0.000(6)
C37A 0.018(3) 0.020(3) 0.014(2) 0.001(2) -0.001(2) 0.002(3)
C38A 0.021(3) 0.019(3) 0.015(3) 0.001(2) -0.001(3) 0.001(3)
C43A 0.026(4) 0.026(4) 0.015(3) 0.000(3) 0.001(3) 0.006(3)
C44A 0.031(5) 0.035(10) 0.026(5) -0.008(6) -0.001(4) 0.000(5)
C45A 0.027(4) 0.027(5) 0.017(11) -0.003(11) -0.002(6) 0.008(4)
C39A 0.020(5) 0.034(5) 0.015(3) 0.003(3) -0.001(3) 0.008(4)
C40A 0.026(6) 0.032(4) 0.015(3) 0.003(3) -0.002(4) 0.008(4)
C46A 0.038(7) 0.042(5) 0.018(4) 0.005(3) -0.009(5) 0.011(4)
C47A 0.052(8) 0.041(5) 0.024(6) 0.012(4) -0.010(5) 0.015(4)
C48A 0.044(10) 0.051(6) 0.027(4) -0.002(4) -0.017(5) 0.014(5)
C41A 0.021(6) 0.031(5) 0.012(3) 0.001(3) -0.002(4) 0.004(5)
C42A 0.020(5) 0.023(4) 0.014(2) 0.002(3) -0.001(3) 0.002(4)
C49A 0.020(6) 0.027(5) 0.011(4) 0.001(3) 0.001(4) 0.002(5)
C50A 0.025(12) 0.031(7) 0.012(5) -0.001(4) -0.005(9) 0.006(9)
C51A 0.023(7) 0.029(7) 0.028(7) 0.002(5) 0.004(9) 0.000(6)
C33 0.022(4) 0.016(4) 0.019(3) 0.002(3) -0.002(3) 0.003(3)
C34 0.017(4) 0.025(4) 0.025(4) 0.001(3) -0.005(3) 0.000(3)
C35 0.017(4) 0.028(4) 0.012(3) 0.003(3) -0.001(3) 0.005(3)
C36 0.014(3) 0.025(3) 0.012(3) 0.002(2) 0.003(2) 0.008(3)
C52 0.015(3) 0.031(3) 0.007(3) 0.002(2) -0.004(2) 0.002(2)
C53 0.019(3) 0.025(3) 0.010(3) -0.001(3) -0.003(2) 0.001(3)
C58 0.020(4) 0.024(4) 0.018(4) 0.002(3) 0.002(3) 0.000(3)
C59 0.038(6) 0.020(4) 0.026(5) -0.001(3) 0.005(4) 0.002(4)
C60 0.019(4) 0.029(5) 0.027(4) 0.001(3) 0.001(3) 0.005(4)
C54 0.022(4) 0.026(4) 0.016(4) 0.003(3) 0.000(3) 0.004(3)
C55 0.021(4) 0.028(3) 0.013(3) 0.000(3) -0.004(3) 0.001(3)
C61 0.026(4) 0.031(4) 0.030(5) 0.008(3) 0.005(3) 0.004(4)
C62 0.055(8) 0.036(5) 0.058(6) -0.001(5) 0.014(6) -0.022(5)
C63 0.034(6) 0.061(7) 0.045(6) 0.033(5) 0.003(4) 0.002(5)
C56 0.015(3) 0.031(3) 0.013(4) 0.003(3) 0.000(3) 0.003(3)
C57 0.016(3) 0.029(3) 0.018(4) 0.002(3) -0.001(3) 0.002(3)
C64 0.023(4) 0.032(3) 0.009(4) -0.002(3) 0.001(3) 0.007(3)
C65 0.029(4) 0.030(4) 0.026(5) 0.000(3) -0.004(4) 0.002(4)
C66 0.024(4) 0.038(5) 0.019(4) 0.002(4) 0.003(3) 0.008(3)
N2 0.020(2) 0.030(4) 0.013(3) -0.001(2) -0.003(2) 0.005(3)
C17 0.028(3) 0.029(4) 0.015(4) -0.003(3) 0.001(3) 0.001(3)
C18 0.029(4) 0.035(5) 0.026(4) -0.008(3) -0.003(3) 0.012(4)
C19 0.027(3) 0.022(4) 0.025(4) -0.006(3) -0.002(3) 0.013(3)
C20 0.015(3) 0.038(5) 0.018(4) -0.006(3) -0.003(3) 0.006(3)
N1 0.018(3) 0.027(3) 0.016(3) 0.002(2) 0.000(2) 0.006(3)
C11 0.018(4) 0.030(4) 0.014(3) -0.004(2) -0.005(3) 0.008(3)
C12 0.024(4) 0.031(4) 0.014(3) -0.005(2) -0.005(3) 0.010(3)
C13 0.029(5) 0.043(4) 0.012(3) -0.008(3) -0.010(3) 0.011(3)
C14 0.032(5) 0.032(4) 0.023(3) -0.015(3) -0.011(3) 0.015(3)
C15 0.021(4) 0.028(4) 0.025(3) -0.010(3) -0.005(3) 0.008(3)
C16 0.022(4) 0.026(4) 0.020(3) -0.008(2) 0.000(3) 0.010(3)
C121 0.034(5) 0.038(4) 0.014(4) 0.002(3) 0.001(3) 0.007(3)
C122 0.047(6) 0.052(7) 0.027(5) 0.004(4) 0.014(4) 0.012(5)
C123 0.054(7) 0.038(5) 0.030(5) 0.006(4) 0.001(5) 0.015(5)
C161 0.029(4) 0.030(5) 0.019(3) -0.004(3) -0.002(3) 0.007(3)
C162 0.039(4) 0.039(6) 0.025(5) 0.004(4) -0.001(4) 0.014(4)
C163 0.038(4) 0.022(5) 0.032(5) -0.006(3) 0.007(4) 0.003(4)

loop_
_atom_type_symbol
_atom_type_description
_atom_type_scat_dispersion_real
_atom_type_scat_dispersion_imag
_atom_type_scat_source
C C 0.0033 0.0016 'International Tables Vol C Tables 4.2.6.8 and 6.1.1.4'
H H 0.0000 0.0000 'International Tables Vol C Tables 4.2.6.8 and 6.1.1.4'
N N 0.0061 0.0033 'International Tables Vol C Tables 4.2.6.8 and 6.1.1.4'
O O 0.0106 0.0060 'International Tables Vol C Tables 4.2.6.8 and 6.1.1.4'
W W -0.8490 6.8722 'International Tables Vol C Tables 4.2.6.8 and 6.1.1.4'

loop_
_geom_angle_atom_site_label_1
_geom_angle_atom_site_label_2
_geom_angle_atom_site_label_3
_geom_angle
C2 C1 W1 80.0(5)
C2 C1 H1A 106(6)
W1 C1 H1A 113(5)
C2 C1 H1B 100(6)
W1 C1 H1B 143(5)
H1A C1 H1B 103(5)
C3 C2 C1 115.2(7)
C3 C2 W1 57.8(4)
C1 C2 W1 57.5(4)
C3 C2 H2A 110(6)
C1 C2 H2A 103(6)
W1 C2 H2A 120(5)
C3 C2 H2B 122(6)
C1 C2 H2B 100(6)
W1 C2 H2B 133(5)
H2A C2 H2B 104(5)
C2 C3 W1 81.0(6)
C2 C3 H3A 117(6)
W1 C3 H3A 120(6)
C2 C3 H3B 117(6)
W1 C3 H3B 115(6)
H3A C3 H3B 106(5)
N1 W1 O1 177.3(3)
N1 W1 C1 96.2(4)
O1 W1 C1 86.5(3)
N1 W1 C3 93.2(3)
O1 W1 C3 86.9(3)
C1 W1 C3 83.8(4)
N1 W1 N2 91.2(3)
O1 W1 N2 86.9(3)
C1 W1 N2 137.2(4)
C3 W1 N2 137.9(4)
N1 W1 C2 97.5(3)
O1 W1 C2 84.4(3)
C1 W1 C2 42.6(4)
C3 W1 C2 41.2(4)
N2 W1 C2 171.3(3)
C31 O1 W1 163.7(4)
O1 C31 C32 119.8(6)
O1 C31 C36 119.7(6)
C32 C31 C36 120.5(7)
C31 C32 C33 118.5(7)
C31 C32 C37 124.8(6)
C33 C32 C37 116.6(6)
C31 C32 C37A 120.5(6)
C33 C32 C37A 120.4(6)
C37 C32 C37A 4.9(9)
C42 C37 C38 120.1(9)
C42 C37 C32 122.0(10)
C38 C37 C32 117.9(10)
C39 C38 C37 119.0(10)
C39 C38 C43 119.1(11)
C37 C38 C43 121.8(11)
C45 C43 C38 114.2(12)
C45 C43 C44 109.6(14)
C38 C43 C44 110.2(13)
C45 C43 H43 107.5
C38 C43 H43 107.5
C44 C43 H43 107.5
C43 C44 H44A 109.5
C43 C44 H44B 109.5
H44A C44 H44B 109.5
C43 C44 H44C 109.5
H44A C44 H44C 109.5
H44B C44 H44C 109.5
C43 C45 H45A 109.5
C43 C45 H45B 109.5
H45A C45 H45B 109.5
C43 C45 H45C 109.5
H45A C45 H45C 109.5
H45B C45 H45C 109.5
C40 C39 C38 122.1(12)
C40 C39 H39 118.9
C38 C39 H39 118.9
C39 C40 C41 117.9(10)
C39 C40 C46 124.7(11)
C41 C40 C46 117.4(11)
C48 C46 C47 111.6(16)
C48 C46 C40 111.0(13)
C47 C46 C40 113.9(11)
C48 C46 H46 106.6
C47 C46 H46 106.6
C40 C46 H46 106.6
C46 C47 H47A 109.5
C46 C47 H47B 109.5
H47A C47 H47B 109.5
C46 C47 H47C 109.5
H47A C47 H47C 109.5
H47B C47 H47C 109.5
C46 C48 H48A 109.5
C46 C48 H48B 109.5
H48A C48 H48B 109.5
C46 C48 H48C 109.5
H48A C48 H48C 109.5
H48B C48 H48C 109.5
C40 C41 C42 122.7(11)
C40 C41 H41 118.7
C42 C41 H41 118.7
C41 C42 C37 118.1(10)
C41 C42 C49 119.2(10)
C37 C42 C49 122.6(11)
C50 C49 C42 111.9(12)
C50 C49 C51 110.0(12)
C42 C49 C51 110.6(11)
C50 C49 H49 108.0
C42 C49 H49 108.0
C51 C49 H49 108.0
C49 C50 H50A 109.5
C49 C50 H50B 109.5
H50A C50 H50B 109.5
C49 C50 H50C 109.5
H50A C50 H50C 109.5
H50B C50 H50C 109.5
C49 C51 H51A 109.5
C49 C51 H51B 109.5
H51A C51 H51B 109.5
C49 C51 H51C 109.5
H51A C51 H51C 109.5
H51B C51 H51C 109.5
C42A C37A C38A 120.3(12)
C42A C37A C32 121.1(13)
C38A C37A C32 118.6(12)
C39A C38A C37A 117.8(13)
C39A C38A C43A 119.9(14)
C37A C38A C43A 122.3(14)
C38A C43A C45A 115.1(15)
C38A C43A C44A 111.2(17)
C45A C43A C44A 109.2(17)
C38A C43A H43A 107.0
C45A C43A H43A 107.0
C44A C43A H43A 107.0
C43A C44A H44D 109.5
C43A C44A H44E 109.5
H44D C44A H44E 109.5
C43A C44A H44F 109.5
H44D C44A H44F 109.5
H44E C44A H44F 109.5
C43A C45A H45D 109.5
C43A C45A H45E 109.5
H45D C45A H45E 109.5
C43A C45A H45F 109.5
H45D C45A H45F 109.5
H45E C45A H45F 109.5
C40A C39A C38A 123.6(15)
C40A C39A H39A 118.2
C38A C39A H39A 118.2
C39A C40A C41A 117.6(13)
C39A C40A C46A 122.1(14)
C41A C40A C46A 120.3(14)
C48A C46A C40A 111.1(16)
C48A C46A C47A 108.9(18)
C40A C46A C47A 110.7(14)
C48A C46A H46A 108.7
C40A C46A H46A 108.7
C47A C46A H46A 108.7
C46A C47A H47D 109.5
C46A C47A H47E 109.5
H47D C47A H47E 109.5
C46A C47A H47F 109.5
H47D C47A H47F 109.5
H47E C47A H47F 109.5
C46A C48A H48D 109.5
C46A C48A H48E 109.5
H48D C48A H48E 109.5
C46A C48A H48F 109.5
H48D C48A H48F 109.5
H48E C48A H48F 109.5
C40A C41A C42A 122.1(14)
C40A C41A H41A 119.0
C42A C41A H41A 119.0
C41A C42A C37A 118.6(13)
C41A C42A C49A 119.4(13)
C37A C42A C49A 121.9(13)
C50A C49A C51A 110.5(15)
C50A C49A C42A 111.9(16)
C51A C49A C42A 109.2(14)
C50A C49A H49A 108.4
C51A C49A H49A 108.4
C42A C49A H49A 108.4
C49A C50A H50D 109.5
C49A C50A H50E 109.5
H50D C50A H50E 109.5
C49A C50A H50F 109.5
H50D C50A H50F 109.5
H50E C50A H50F 109.5
C49A C51A H51D 109.5
C49A C51A H51E 109.5
H51D C51A H51E 109.5
C49A C51A H51F 109.5
H51D C51A H51F 109.5
H51E C51A H51F 109.5
C34 C33 C32 121.2(7)
C34 C33 H33 119.4
C32 C33 H33 119.4
C35 C34 C33 119.8(8)
C35 C34 H34 120.1
C33 C34 H34 120.1
C34 C35 C36 121.2(7)
C34 C35 H35 119.4
C36 C35 H35 119.4
C31 C36 C35 118.6(7)
C31 C36 C52 121.4(6)
C35 C36 C52 119.9(6)
C53 C52 C57 120.1(7)
C53 C52 C36 121.0(6)
C57 C52 C36 118.8(6)
C54 C53 C52 118.7(7)
C54 C53 C58 118.1(7)
C52 C53 C58 123.2(7)
C53 C58 C59 112.2(7)
C53 C58 C60 110.2(6)
C59 C58 C60 108.6(7)
C53 C58 H58 108.6
C59 C58 H58 108.6
C60 C58 H58 108.6
C58 C59 H59A 109.5
C58 C59 H59B 109.5
H59A C59 H59B 109.5
C58 C59 H59C 109.5
H59A C59 H59C 109.5
H59B C59 H59C 109.5
C58 C60 H60A 109.5
C58 C60 H60B 109.5
H60A C60 H60B 109.5
C58 C60 H60C 109.5
H60A C60 H60C 109.5
H60B C60 H60C 109.5
C55 C54 C53 121.7(7)
C55 C54 H54 119.2
C53 C54 H54 119.2
C56 C55 C54 118.8(7)
C56 C55 C61 121.1(7)
C54 C55 C61 120.1(7)
C55 C61 C62 111.4(7)
C55 C61 C63 110.8(7)
C62 C61 C63 110.0(9)
C55 C61 H61 108.2
C62 C61 H61 108.2
C63 C61 H61 108.2
C61 C62 H62A 109.5
C61 C62 H62B 109.5
H62A C62 H62B 109.5
C61 C62 H62C 109.5
H62A C62 H62C 109.5
H62B C62 H62C 109.5
C61 C63 H63A 109.5
C61 C63 H63B 109.5
H63A C63 H63B 109.5
C61 C63 H63C 109.5
H63A C63 H63C 109.5
H63B C63 H63C 109.5
C55 C56 C57 122.5(7)
C55 C56 H56 118.7
C57 C56 H56 118.7
C56 C57 C52 118.1(7)
C56 C57 C64 121.1(7)
C52 C57 C64 120.8(7)
C66 C64 C57 113.6(7)
C66 C64 C65 109.1(7)
C57 C64 C65 110.9(7)
C66 C64 H64 107.7
C57 C64 H64 107.7
C65 C64 H64 107.7
C64 C65 H65A 109.5
C64 C65 H65B 109.5
H65A C65 H65B 109.5
C64 C65 H65C 109.5
H65A C65 H65C 109.5
H65B C65 H65C 109.5
C64 C66 H66A 109.5
C64 C66 H66B 109.5
H66A C66 H66B 109.5
C64 C66 H66C 109.5
H66A C66 H66C 109.5
H66B C66 H66C 109.5
C20 N2 C17 103.9(7)
C20 N2 W1 131.0(6)
C17 N2 W1 125.0(6)
C18 C17 N2 110.2(8)
C18 C17 H17 124.9
N2 C17 H17 124.9
C17 C18 C19 107.8(8)
C17 C18 H18 126.1
C19 C18 H18 126.1
C20 C19 C18 106.2(8)
C20 C19 H19 126.9
C18 C19 H19 126.9
C19 C20 N2 111.9(8)
C19 C20 H20 124.1
N2 C20 H20 124.1
C11 N1 W1 172.4(7)
N1 C11 C16 119.4(8)
N1 C11 C12 119.2(8)
C16 C11 C12 121.3(8)
C13 C12 C11 115.5(9)
C13 C12 C121 122.3(8)
C11 C12 C121 122.2(8)
C14 C13 C12 123.6(9)
C14 C13 H13 118.2
C12 C13 H13 118.2
C13 C14 C15 119.4(8)
C13 C14 H14 120.3
C15 C14 H14 120.3
C16 C15 C14 120.9(9)
C16 C15 H15 119.5
C14 C15 H15 119.5
C15 C16 C11 119.2(8)
C15 C16 C161 121.5(9)
C11 C16 C161 119.3(8)
C12 C121 C123 111.5(8)
C12 C121 C122 110.1(8)
C123 C121 C122 110.9(8)
C12 C121 H121 108.1
C123 C121 H121 108.1
C122 C121 H121 108.1
C121 C122 H12A 109.5
C121 C122 H12B 109.5
H12A C122 H12B 109.5
C121 C122 H12C 109.5
H12A C122 H12C 109.5
H12B C122 H12C 109.5
C121 C123 H12D 109.5
C121 C123 H12E 109.5
H12D C123 H12E 109.5
C121 C123 H12F 109.5
H12D C123 H12F 109.5
H12E C123 H12F 109.5
C162 C161 C16 112.1(8)
C162 C161 C163 110.3(8)
C16 C161 C163 114.2(8)
C162 C161 H161 106.6
C16 C161 H161 106.6
C163 C161 H161 106.6
C161 C162 H16A 109.5
C161 C162 H16B 109.5
H16A C162 H16B 109.5
C161 C162 H16C 109.5
H16A C162 H16C 109.5
H16B C162 H16C 109.5
C161 C163 H16D 109.5
C161 C163 H16E 109.5
H16D C163 H16E 109.5
C161 C163 H16F 109.5
H16D C163 H16F 109.5
H16E C163 H16F 109.5

loop_
_geom_bond_atom_site_label_1
_geom_bond_atom_site_label_2
_geom_bond_distance
C1 C2 1.635(14)
C1 W1 2.037(9)
C1 H1A 0.994(19)
C1 H1B 0.992(19)
C2 C3 1.588(14)
C2 W1 2.380(9)
C2 H2A 0.985(19)
C2 H2B 1.003(19)
C3 W1 2.038(10)
C3 H3A 0.985(19)
C3 H3B 0.983(19)
W1 N1 1.768(7)
W1 O1 1.980(6)
W1 N2 2.058(8)
O1 C31 1.332(10)
C31 C32 1.414(9)
C31 C36 1.415(9)
C32 C33 1.415(10)
C32 C37 1.503(12)
C32 C37A 1.512(13)
C37 C42 1.409(11)
C37 C38 1.417(11)
C38 C39 1.397(12)
C38 C43 1.527(11)
C43 C45 1.526(12)
C43 C44 1.535(12)
C43 H43 1.0000
C44 H44A 0.9800
C44 H44B 0.9800
C44 H44C 0.9800
C45 H45A 0.9800
C45 H45B 0.9800
C45 H45C 0.9800
C39 C40 1.389(13)
C39 H39 0.9500
C40 C41 1.391(13)
C40 C46 1.528(11)
C46 C48 1.519(12)
C46 C47 1.522(12)
C46 H46 1.0000
C47 H47A 0.9800
C47 H47B 0.9800
C47 H47C 0.9800
C48 H48A 0.9800
C48 H48B 0.9800
C48 H48C 0.9800
C41 C42 1.408(12)
C41 H41 0.9500
C42 C49 1.534(11)
C49 C50 1.525(11)
C49 C51 1.536(12)
C49 H49 1.0000
C50 H50A 0.9800
C50 H50B 0.9800
C50 H50C 0.9800
C51 H51A 0.9800
C51 H51B 0.9800
C51 H51C 0.9800
C37A C42A 1.412(12)
C37A C38A 1.417(12)
C38A C39A 1.397(14)
C38A C43A 1.526(12)
C43A C45A 1.528(13)
C43A C44A 1.534(13)
C43A H43A 1.0000
C44A H44D 0.9800
C44A H44E 0.9800
C44A H44F 0.9800
C45A H45D 0.9800
C45A H45E 0.9800
C45A H45F 0.9800
C39A C40A 1.384(14)
C39A H39A 0.9500
C40A C41A 1.390(15)
C40A C46A 1.533(13)
C46A C48A 1.527(13)
C46A C47A 1.540(13)
C46A H46A 1.0000
C47A H47D 0.9800
C47A H47E 0.9800
C47A H47F 0.9800
C48A H48D 0.9800
C48A H48E 0.9800
C48A H48F 0.9800
C41A C42A 1.411(14)
C41A H41A 0.9500
C42A C49A 1.536(13)
C49A C50A 1.527(13)
C49A C51A 1.535(13)
C49A H49A 1.0000
C50A H50D 0.9800
C50A H50E 0.9800
C50A H50F 0.9800
C51A H51D 0.9800
C51A H51E 0.9800
C51A H51F 0.9800
C33 C34 1.393(10)
C33 H33 0.9500
C34 C35 1.381(10)
C34 H34 0.9500
C35 C36 1.418(10)
C35 H35 0.9500
C36 C52 1.511(10)
C52 C53 1.414(9)
C52 C57 1.423(9)
C53 C54 1.410(10)
C53 C58 1.531(9)
C58 C59 1.532(9)
C58 C60 1.539(9)
C58 H58 1.0000
C59 H59A 0.9800
C59 H59B 0.9800
C59 H59C 0.9800
C60 H60A 0.9800
C60 H60B 0.9800
C60 H60C 0.9800
C54 C55 1.385(11)
C54 H54 0.9500
C55 C56 1.384(10)
C55 C61 1.528(9)
C61 C62 1.535(10)
C61 C63 1.538(10)
C61 H61 1.0000
C62 H62A 0.9800
C62 H62B 0.9800
C62 H62C 0.9800
C63 H63A 0.9800
C63 H63B 0.9800
C63 H63C 0.9800
C56 C57 1.400(10)
C56 H56 0.9500
C57 C64 1.536(9)
C64 C66 1.532(9)
C64 C65 1.537(9)
C64 H64 1.0000
C65 H65A 0.9800
C65 H65B 0.9800
C65 H65C 0.9800
C66 H66A 0.9800
C66 H66B 0.9800
C66 H66C 0.9800
N2 C20 1.404(11)
N2 C17 1.405(11)
C17 C18 1.366(14)
C17 H17 0.9500
C18 C19 1.417(13)
C18 H18 0.9500
C19 C20 1.353(12)
C19 H19 0.9500
C20 H20 0.9500
N1 C11 1.389(11)
C11 C16 1.411(13)
C11 C12 1.441(12)
C12 C13 1.406(12)
C12 C121 1.506(13)
C13 C14 1.372(15)
C13 H13 0.9500
C14 C15 1.394(14)
C14 H14 0.9500
C15 C16 1.385(12)
C15 H15 0.9500
C16 C161 1.531(12)
C121 C123 1.522(14)
C121 C122 1.541(13)
C121 H121 1.0000
C122 H12A 0.9800
C122 H12B 0.9800
C122 H12C 0.9800
C123 H12D 0.9800
C123 H12E 0.9800
C123 H12F 0.9800
C161 C162 1.526(13)
C161 C163 1.555(14)
C161 H161 1.0000
C162 H16A 0.9800
C162 H16B 0.9800
C162 H16C 0.9800
C163 H16D 0.9800
C163 H16E 0.9800
C163 H16F 0.9800
